data_4104034
loop_
_publ_author_name
'Akihiro Nojiri'
'Naoya Kumagai'
'Masakatsu Shibasaki'

_publ_section_title
;
 Linking Structural Dynamics and Functional Diversity in Asymmetric
 Catalysis
;
_journal_name_full 'Journal of the American Chemical Society'
_journal_page_first 3779
_journal_page_last 3784
_journal_paper_doi 10.1021/ja900084k
_journal_volume 131
_journal_year 2009
_chemical_absolute_configuration 'CHOOSE rm ad rmad syn or unk'
_chemical_formula_moiety 'C18 H21 Cl N2 O3 '
_chemical_formula_sum 'C18 H21 Cl N2 O3'
_chemical_formula_weight 348.83
_space_group_IT_number 19
_symmetry_cell_setting orthorhombic
_symmetry_Int_Tables_number 19
_symmetry_space_group_name_Hall 'P 2ac 2ab'
_symmetry_space_group_name_H-M 'P 21 21 21'
_cell_angle_alpha 90.0000
_cell_angle_beta 90.0000
_cell_angle_gamma 90.0000
_cell_formula_units_Z 12
_cell_length_a 10.3937(3)
_cell_length_b 11.6798(4)
_cell_length_c 45.6145(14)
_cell_measurement_reflns_used 28044
_cell_measurement_temperature 143.1
_cell_measurement_theta_max 72.1
_cell_measurement_theta_min 3.8
_cell_volume 5537.4(3)
_computing_cell_refinement PROCESS-AUTO
_computing_data_collection PROCESS-AUTO
_computing_data_reduction CrystalStructure
_computing_publication_material 'CrystalStructure 3.8'
_computing_structure_refinement CRYSTALS
_computing_structure_solution SIR92
_diffrn_detector_area_resol_mean 10.00
_diffrn_measured_fraction_theta_full 0.984
_diffrn_measured_fraction_theta_max 0.984
_diffrn_measurement_device_type 'Rigaku RAXIS-RAPID'
_diffrn_measurement_method \w
_diffrn_radiation_type 'Cu K\a'
_diffrn_radiation_wavelength 1.54187
_diffrn_reflns_av_R_equivalents 0.147
_diffrn_reflns_limit_h_max 11
_diffrn_reflns_limit_h_min 0
_diffrn_reflns_limit_k_max 14
_diffrn_reflns_limit_k_min 0
_diffrn_reflns_limit_l_max 54
_diffrn_reflns_limit_l_min 0
_diffrn_reflns_number 5604
_diffrn_reflns_theta_full 68.25
_diffrn_reflns_theta_max 68.25
_exptl_absorpt_coefficient_mu 1.980
_exptl_absorpt_correction_type none
_exptl_crystal_colour colorless
_exptl_crystal_density_diffrn 1.255
_exptl_crystal_density_method 'not measured'
_exptl_crystal_description block
_exptl_crystal_F_000 2208.00
_exptl_crystal_size_max 0.30
_exptl_crystal_size_mid 0.30
_exptl_crystal_size_min 0.30
_refine_diff_density_max 0.74
_refine_diff_density_min -0.49
_refine_ls_extinction_coef 165(44)
_refine_ls_extinction_method 'Larson (1970) Crystallographic Computing eq. 22'
_refine_ls_goodness_of_fit_ref 1.002
_refine_ls_hydrogen_treatment refall
_refine_ls_number_parameters 714
_refine_ls_number_reflns 5604
_refine_ls_R_factor_gt 0.0849
_refine_ls_shift/su_max 0.0000
_refine_ls_structure_factor_coef Fsqd
_refine_ls_weighting_details 'w = 1/[0.0057Fo^2^ + 1.0000\s(Fo^2^)]/(4Fo^2^)'
_refine_ls_weighting_scheme calc
_refine_ls_wR_factor_ref 0.2432
_reflns_number_gt 3712
_reflns_number_total 5604
_reflns_threshold_expression F^2^>2.0\s(F^2^)
_cod_data_source_file ja900084k_si_003.cif
_cod_data_source_block '_080418cl2'
_cod_original_formula_sum 'C18 H21 Cl N2 O3 '
_cod_database_code 4104034

loop_
_symmetry_equiv_pos_site_id
_symmetry_equiv_pos_as_xyz
1 +X,+Y,+Z
2 1/2+X,1/2-Y,-Z
3 -X,1/2+Y,1/2-Z
4 1/2-X,-Y,1/2+Z

loop_
_atom_site_label
_atom_site_type_symbol
_atom_site_fract_x
_atom_site_fract_y
_atom_site_fract_z
_atom_site_U_iso_or_equiv
_atom_site_adp_type
_atom_site_occupancy
_atom_site_symmetry_multiplicity
_atom_site_calc_flag
_atom_site_refinement_flags
Cl(1) Cl 0.8381(2) -0.36344(16) 0.59493(5) 0.0695(6) Uani 1.00 1 d .
Cl(2) Cl 0.7918(2) 0.52128(18) 0.75165(5) 0.0720(7) Uani 1.00 1 d .
Cl(3) Cl 0.8570(2) -0.03914(19) 0.48272(5) 0.0722(7) Uani 1.00 1 d .
O(1) O 1.1687(5) -0.1760(4) 0.63442(14) 0.0647(17) Uani 1.00 1 d .
O(2) O 0.4218(6) 0.1761(5) 0.71925(14) 0.0708(19) Uani 1.00 1 d .
O(3) O 0.9985(5) 0.1987(3) 0.59404(11) 0.0515(15) Uani 1.00 1 d .
O(4) O 0.9251(5) 0.2465(4) 0.54825(11) 0.0553(15) Uani 1.00 1 d .
O(6) O 1.2181(5) -0.0015(4) 0.61466(12) 0.0577(16) Uani 1.00 1 d .
O(7) O 0.5396(6) 0.3811(4) 0.65459(12) 0.0606(16) Uani 1.00 1 d .
O(8) O 1.0081(6) -0.0289(5) 0.68583(13) 0.0667(18) Uani 1.00 1 d .
O(9) O 1.2408(6) 0.2764(5) 0.53625(14) 0.070(2) Uani 1.00 1 d .
O(10) O 0.5171(6) 0.4618(4) 0.70033(12) 0.0665(18) Uani 1.00 1 d .
N(1) N 1.3906(7) 0.0050(6) 0.52820(18) 0.074(2) Uani 1.00 1 d .
N(2) N 1.0560(6) 0.0945(5) 0.55658(13) 0.0473(17) Uani 1.00 1 d .
N(3) N 1.0147(6) -0.0519(5) 0.61863(13) 0.0494(17) Uani 1.00 1 d .
N(4) N 0.7318(7) 0.0967(5) 0.65305(16) 0.060(2) Uani 1.00 1 d .
N(14) N 0.6418(6) 0.3051(5) 0.69228(13) 0.0528(18) Uani 1.00 1 d .
N(18) N 0.7111(7) -0.0029(5) 0.71960(17) 0.065(2) Uani 1.00 1 d .
C(1) C 1.0569(8) 0.0579(6) 0.52657(17) 0.051(2) Uani 1.00 1 d .
C(2) C 0.8389(7) -0.1064(5) 0.65358(15) 0.0447(19) Uani 1.00 1 d .
C(3) C 0.6381(7) 0.1961(6) 0.74005(17) 0.050(2) Uani 1.00 1 d .
C(4) C 1.0528(8) 0.4013(7) 0.5938(2) 0.064(2) Uani 1.00 1 d .
C(5) C 0.9714(7) 0.3123(6) 0.60808(17) 0.049(2) Uani 1.00 1 d .
C(19) C 0.8169(7) -0.1306(6) 0.59800(16) 0.047(2) Uani 1.00 1 d .
C(20) C 0.6903(7) 0.3012(6) 0.72210(17) 0.051(2) Uani 1.00 1 d .
C(22) C 0.9095(7) -0.1299(6) 0.62425(16) 0.049(2) Uani 1.00 1 d .
C(23) C 1.1372(8) -0.0848(6) 0.62417(18) 0.055(2) Uani 1.00 1 d .
C(24) C 0.9874(8) 0.1871(6) 0.56488(17) 0.051(2) Uani 1.00 1 d .
C(25) C 0.9428(9) -0.1088(7) 0.67837(18) 0.058(2) Uani 1.00 1 d .
C(26) C 0.5648(8) 0.3884(6) 0.68367(19) 0.055(2) Uani 1.00 1 d .
C(27) C 0.7809(7) 0.0082(7) 0.65370(18) 0.051(2) Uani 1.00 1 d .
C(28) C 0.6810(8) -0.0280(7) 0.56382(19) 0.063(2) Uani 1.00 1 d .
C(29) C 0.7787(8) -0.2311(6) 0.58376(18) 0.056(2) Uani 1.00 1 d .
C(30) C 0.6773(8) 0.0848(7) 0.72774(18) 0.058(2) Uani 1.00 1 d .
C(33) C 0.7498(8) -0.2038(6) 0.66247(17) 0.055(2) Uani 1.00 1 d .
C(34) C 0.5629(10) 0.2821(7) 0.78499(19) 0.072(3) Uani 1.00 1 d .
C(35) C 0.8359(8) 0.3184(6) 0.72393(16) 0.052(2) Uani 1.00 1 d .
C(37) C 0.7663(7) -0.0286(6) 0.58689(17) 0.052(2) Uani 1.00 1 d .
C(38) C 0.4620(8) 0.4680(6) 0.63988(19) 0.059(2) Uani 1.00 1 d .
C(39) C 1.1814(8) 0.1021(6) 0.50954(17) 0.055(2) Uani 1.00 1 d .
C(40) C 1.1924(8) 0.2349(7) 0.51474(19) 0.057(2) Uani 1.00 1 d .
C(41) C 1.0404(7) -0.0727(5) 0.52465(18) 0.048(2) Uani 1.00 1 d .
C(42) C 1.2980(9) 0.0467(7) 0.52014(18) 0.057(2) Uani 1.00 1 d .
C(43) C 1.1134(8) -0.1454(6) 0.5427(2) 0.059(2) Uani 1.00 1 d .
C(44) C 1.0526(9) 0.2538(7) 0.71286(18) 0.064(2) Uani 1.00 1 d .
C(45) C 0.8292(8) 0.3375(7) 0.60651(19) 0.061(2) Uani 1.00 1 d .
C(46) C 0.8880(8) 0.4175(7) 0.73639(18) 0.061(2) Uani 1.00 1 d .
C(47) C 0.4446(9) 0.2397(8) 0.76928(19) 0.067(2) Uani 1.00 1 d .
C(48) C 0.9400(10) -0.2252(7) 0.69221(19) 0.069(2) Uani 1.00 1 d .
C(49) C 1.3530(8) 0.0042(7) 0.6255(2) 0.065(2) Uani 1.00 1 d .
C(50) C 1.0941(10) -0.2623(7) 0.5423(2) 0.072(3) Uani 1.00 1 d .
C(51) C 0.9334(9) -0.2401(7) 0.5050(2) 0.066(2) Uani 1.00 1 d .
C(52) C 0.4884(9) 0.2027(6) 0.74023(19) 0.060(2) Uani 1.00 1 d .
C(54) C 1.0922(9) 0.2017(7) 0.46818(19) 0.067(2) Uani 1.00 1 d .
C(55) C 1.4008(10) 0.1108(7) 0.6113(2) 0.081(3) Uani 1.00 1 d .
C(56) C 1.0221(10) 0.4350(8) 0.73665(19) 0.071(3) Uani 1.00 1 d .
C(57) C 0.8346(9) -0.2949(6) 0.67555(17) 0.059(2) Uani 1.00 1 d .
C(58) C 1.0064(9) -0.3097(7) 0.5238(2) 0.067(2) Uani 1.00 1 d .
C(59) C 1.0126(10) 0.2896(7) 0.63922(17) 0.066(2) Uani 1.00 1 d .
C(60) C 0.6989(9) -0.2316(8) 0.55997(18) 0.064(2) Uani 1.00 1 d .
C(61) C 0.6470(9) -0.1283(8) 0.5503(2) 0.068(2) Uani 1.00 1 d .
C(62) C 0.9193(8) 0.2370(7) 0.71247(17) 0.058(2) Uani 1.00 1 d .
C(63) C 1.1015(9) 0.3523(8) 0.72491(18) 0.067(2) Uani 1.00 1 d .
C(64) C 0.6678(10) 0.2079(7) 0.77283(17) 0.068(2) Uani 1.00 1 d .
C(65) C 1.1661(9) 0.0940(7) 0.47599(18) 0.066(2) Uani 1.00 1 d .
C(66) C 0.9537(9) -0.1217(7) 0.5060(2) 0.063(2) Uani 1.00 1 d .
C(67) C 0.4649(10) 0.4314(7) 0.60852(18) 0.072(2) Uani 1.00 1 d .
C(68) C 0.5232(11) 0.5843(7) 0.6431(2) 0.085(3) Uani 1.00 1 d .
C(69) C 1.1404(9) 0.2942(7) 0.48837(19) 0.065(2) Uani 1.00 1 d .
C(70) C 0.3230(10) 0.4669(10) 0.6518(2) 0.094(3) Uani 1.00 1 d .
C(71) C 1.3512(13) 0.0159(10) 0.6583(2) 0.103(4) Uani 1.00 1 d .
C(72) C 1.4257(10) -0.0991(8) 0.6150(2) 0.092(3) Uani 1.00 1 d .
H(1) H 0.5786 0.3605 0.7807 0.086 Uiso 1.00 1 c R
H(2) H 0.5553 0.2724 0.8056 0.086 Uiso 1.00 1 c R
H(3) H 0.8865 0.1777 0.7037 0.070 Uiso 1.00 1 c R
H(4) H 0.5361 0.4657 0.5988 0.087 Uiso 1.00 1 c R
H(5) H 0.3873 0.4547 0.5992 0.087 Uiso 1.00 1 c R
H(6) H 0.4724 0.3505 0.6075 0.087 Uiso 1.00 1 c R
H(7) H 0.8719 -0.2724 0.4921 0.079 Uiso 1.00 1 c R
H(8) H 1.1093 0.2223 0.4484 0.080 Uiso 1.00 1 c R
H(9) H 1.0024 0.1902 0.4707 0.080 Uiso 1.00 1 c R
H(10) H 1.2477 0.0924 0.4666 0.079 Uiso 1.00 1 c R
H(11) H 1.1186 0.0276 0.4707 0.079 Uiso 1.00 1 c R
H(12) H 1.0041 0.0998 0.5158 0.061 Uiso 1.00 1 c R
H(13) H 1.4499 -0.1450 0.6313 0.110 Uiso 1.00 1 c R
H(14) H 1.4094 0.0981 0.5908 0.097 Uiso 1.00 1 c R
H(15) H 1.3415 0.1713 0.6146 0.097 Uiso 1.00 1 c R
H(16) H 1.2995 0.0798 0.6635 0.123 Uiso 1.00 1 c R
H(17) H 1.1330 0.4079 0.6036 0.077 Uiso 1.00 1 c R
H(18) H 1.0091 0.4727 0.5945 0.077 Uiso 1.00 1 c R
H(19) H 1.0672 0.3804 0.5739 0.077 Uiso 1.00 1 c R
H(20) H 0.8092 0.3774 0.5889 0.073 Uiso 1.00 1 c R
H(21) H 0.8056 0.3831 0.6229 0.073 Uiso 1.00 1 c R
H(22) H 1.0713 0.3432 0.4937 0.078 Uiso 1.00 1 c R
H(23) H 0.7830 0.2673 0.6070 0.073 Uiso 1.00 1 c R
H(24) H 0.6888 -0.1778 0.6765 0.066 Uiso 1.00 1 c R
H(25) H 1.1829 -0.0920 0.5545 0.071 Uiso 1.00 1 c R
H(26) H 1.3732 -0.1427 0.6021 0.110 Uiso 1.00 1 c R
H(27) H 1.3163 -0.0515 0.6668 0.123 Uiso 1.00 1 c R
H(28) H 0.6700 -0.3044 0.5497 0.076 Uiso 1.00 1 c R
H(29) H 0.7059 -0.2329 0.6458 0.066 Uiso 1.00 1 c R
H(30) H 1.1090 0.1979 0.7049 0.076 Uiso 1.00 1 c R
H(31) H 1.1919 0.3640 0.7252 0.080 Uiso 1.00 1 c R
H(32) H 1.0575 0.5027 0.7449 0.086 Uiso 1.00 1 c R
H(33) H 0.4073 0.1774 0.7796 0.081 Uiso 1.00 1 c R
H(34) H 0.6926 0.2488 0.6784 0.063 Uiso 1.00 1 c R
H(35) H 0.9420 0.2613 0.6503 0.080 Uiso 1.00 1 c R
H(36) H 0.4919 0.6200 0.6604 0.102 Uiso 1.00 1 c R
H(37) H 0.5031 0.6304 0.6266 0.102 Uiso 1.00 1 c R
H(38) H 0.3833 0.2996 0.7675 0.081 Uiso 1.00 1 c R
H(39) H 0.6668 0.1349 0.7820 0.082 Uiso 1.00 1 c R
H(40) H 0.5880 -0.1278 0.5344 0.081 Uiso 1.00 1 c R
H(41) H 1.0423 0.3591 0.6477 0.080 Uiso 1.00 1 c R
H(42) H 0.6138 0.5753 0.6445 0.102 Uiso 1.00 1 c R
H(43) H 1.0213 -0.2614 0.6901 0.082 Uiso 1.00 1 c R
H(44) H 1.0801 0.2348 0.6393 0.080 Uiso 1.00 1 c R
H(45) H 0.9193 -0.2195 0.7125 0.082 Uiso 1.00 1 c R
H(46) H 0.7878 -0.3418 0.6888 0.071 Uiso 1.00 1 c R
H(47) H 0.8717 -0.3412 0.6607 0.071 Uiso 1.00 1 c R
H(48) H 0.7773 0.0333 0.5946 0.063 Uiso 1.00 1 c R
H(49) H 1.2061 0.3379 0.4792 0.078 Uiso 1.00 1 c R
H(50) H 0.2721 0.4157 0.6405 0.112 Uiso 1.00 1 c R
H(51) H 0.2881 0.5419 0.6505 0.112 Uiso 1.00 1 c R
H(52) H 0.6577 0.0353 0.5535 0.076 Uiso 1.00 1 c R
H(53) H 0.7496 0.2426 0.7757 0.082 Uiso 1.00 1 c R
H(54) H 1.1426 -0.3101 0.5550 0.086 Uiso 1.00 1 c R
H(55) H 0.9943 -0.3903 0.5235 0.081 Uiso 1.00 1 c R
H(56) H 0.6388 0.3594 0.7305 0.062 Uiso 1.00 1 c R
H(57) H 0.9136 -0.2143 0.6204 0.059 Uiso 1.00 1 c R
H(58) H 1.4821 0.1308 0.6193 0.097 Uiso 1.00 1 c R
H(59) H 1.4363 0.0273 0.6653 0.123 Uiso 1.00 1 c R
H(60) H 1.5006 -0.0744 0.6049 0.110 Uiso 1.00 1 c R
H(61) H 1.1038 0.0527 0.5707 0.057 Uiso 1.00 1 c R
H(62) H 0.9978 0.0225 0.6111 0.059 Uiso 1.00 1 c R
H(63) H 0.3232 0.4429 0.6717 0.112 Uiso 1.00 1 c R

loop_
_atom_site_aniso_label
_atom_site_aniso_U_11
_atom_site_aniso_U_22
_atom_site_aniso_U_33
_atom_site_aniso_U_12
_atom_site_aniso_U_13
_atom_site_aniso_U_23
Cl(1) 0.0869(16) 0.0425(10) 0.0790(14) 0.0037(11) -0.0007(12) -0.0027(9)
Cl(2) 0.0772(14) 0.0497(11) 0.0890(16) 0.0032(11) -0.0127(12) -0.0133(10)
Cl(3) 0.0713(14) 0.0641(13) 0.0812(15) -0.0077(12) -0.0124(12) -0.0048(10)
O(1) 0.042(3) 0.054(3) 0.098(4) 0.002(2) -0.003(3) 0.019(3)
O(2) 0.070(3) 0.075(4) 0.068(3) -0.006(3) -0.001(3) -0.004(3)
O(3) 0.061(3) 0.034(2) 0.060(3) 0.005(2) -0.004(2) -0.002(2)
O(4) 0.054(3) 0.050(3) 0.062(3) 0.008(2) -0.004(2) 0.001(2)
O(6) 0.059(3) 0.044(2) 0.070(3) 0.001(2) -0.004(2) 0.014(2)
O(7) 0.083(4) 0.046(2) 0.053(3) 0.011(3) -0.008(3) -0.001(2)
O(8) 0.064(3) 0.063(3) 0.072(3) -0.009(3) -0.004(3) -0.006(3)
O(9) 0.075(4) 0.058(3) 0.076(4) -0.010(3) 0.007(3) -0.005(3)
O(10) 0.080(4) 0.054(3) 0.066(3) 0.013(3) -0.006(3) -0.007(2)
N(1) 0.063(4) 0.067(4) 0.092(5) 0.015(4) -0.001(4) 0.015(4)
N(2) 0.048(3) 0.048(3) 0.046(3) 0.007(3) 0.000(2) 0.000(2)
N(3) 0.056(3) 0.037(3) 0.056(3) -0.002(3) -0.001(3) 0.008(2)
N(4) 0.060(4) 0.046(3) 0.074(4) 0.011(3) 0.001(3) -0.001(3)
N(14) 0.064(4) 0.045(3) 0.049(3) 0.007(3) 0.002(3) -0.002(2)
N(18) 0.071(4) 0.047(3) 0.077(4) 0.007(3) 0.014(3) 0.004(3)
C(1) 0.062(5) 0.034(3) 0.058(4) -0.002(3) 0.004(3) 0.002(3)
C(2) 0.052(4) 0.042(3) 0.040(3) -0.003(3) -0.003(3) 0.010(3)
C(3) 0.041(4) 0.046(4) 0.064(4) -0.004(3) -0.000(3) 0.001(3)
C(4) 0.062(5) 0.047(4) 0.083(6) -0.008(4) 0.007(4) 0.003(4)
C(5) 0.052(4) 0.036(3) 0.059(4) 0.010(3) 0.012(3) -0.002(3)
C(19) 0.046(4) 0.043(3) 0.053(4) 0.003(3) 0.003(3) 0.001(3)
C(20) 0.053(4) 0.043(4) 0.059(4) 0.002(3) 0.010(3) -0.003(3)
C(22) 0.067(5) 0.034(3) 0.046(4) 0.001(3) 0.006(3) 0.001(3)
C(23) 0.056(5) 0.045(4) 0.064(5) 0.017(4) -0.011(4) -0.002(3)
C(24) 0.057(4) 0.043(3) 0.053(4) 0.002(4) -0.003(3) 0.002(3)
C(25) 0.066(5) 0.055(4) 0.053(4) 0.006(4) 0.004(4) 0.000(3)
C(26) 0.057(4) 0.040(4) 0.070(5) -0.003(4) 0.009(4) -0.000(3)
C(27) 0.042(4) 0.057(4) 0.055(4) -0.005(4) 0.010(3) -0.000(3)
C(28) 0.064(5) 0.060(5) 0.065(5) -0.004(4) -0.003(4) 0.010(4)
C(29) 0.059(4) 0.041(4) 0.067(5) 0.001(4) 0.010(4) 0.001(3)
C(30) 0.062(5) 0.049(4) 0.063(5) 0.009(4) 0.012(4) 0.010(3)
C(33) 0.073(5) 0.044(4) 0.049(4) -0.003(4) 0.007(4) 0.001(3)
C(34) 0.102(7) 0.059(5) 0.056(5) -0.003(5) 0.006(5) -0.005(4)
C(35) 0.060(5) 0.050(4) 0.046(4) 0.000(4) 0.005(3) 0.001(3)
C(37) 0.058(4) 0.045(4) 0.053(4) 0.007(3) 0.007(3) -0.005(3)
C(38) 0.062(5) 0.046(4) 0.068(5) 0.010(4) -0.007(4) -0.010(3)
C(39) 0.064(5) 0.040(3) 0.061(5) 0.001(4) 0.005(4) 0.005(3)
C(40) 0.058(5) 0.053(4) 0.061(5) -0.008(4) 0.011(4) 0.004(4)
C(41) 0.045(4) 0.030(3) 0.068(4) 0.007(3) 0.012(3) 0.001(3)
C(42) 0.063(5) 0.046(4) 0.062(5) -0.008(4) 0.003(4) -0.002(3)
C(43) 0.061(5) 0.039(4) 0.077(5) 0.001(4) 0.004(4) -0.005(3)
C(44) 0.081(6) 0.057(5) 0.053(4) 0.001(5) 0.009(4) 0.006(4)
C(45) 0.064(5) 0.050(4) 0.068(5) 0.012(4) 0.003(4) -0.007(3)
C(46) 0.067(5) 0.056(4) 0.061(5) -0.007(4) -0.010(4) -0.002(4)
C(47) 0.069(5) 0.058(5) 0.074(5) 0.000(5) 0.004(4) -0.000(4)
C(48) 0.089(6) 0.058(5) 0.058(5) 0.002(5) -0.001(4) 0.004(4)
C(49) 0.050(4) 0.064(5) 0.081(6) -0.007(4) -0.008(4) 0.017(4)
C(50) 0.091(7) 0.038(4) 0.086(6) 0.007(5) 0.008(5) 0.001(4)
C(51) 0.067(5) 0.045(4) 0.085(6) -0.012(4) 0.009(4) -0.015(4)
C(52) 0.078(6) 0.045(4) 0.057(5) 0.013(4) 0.003(4) -0.004(3)
C(54) 0.067(6) 0.071(5) 0.063(5) -0.001(5) -0.002(4) 0.015(4)
C(55) 0.064(5) 0.057(5) 0.122(8) -0.015(5) -0.001(5) 0.008(5)
C(56) 0.082(6) 0.064(5) 0.068(5) 0.009(5) -0.014(5) -0.000(4)
C(57) 0.080(6) 0.048(4) 0.050(4) 0.005(4) 0.010(4) 0.011(3)
C(58) 0.068(5) 0.045(4) 0.089(6) -0.004(4) 0.018(5) -0.004(4)
C(59) 0.090(6) 0.054(4) 0.055(4) 0.001(5) 0.002(4) 0.000(3)
C(60) 0.067(5) 0.073(5) 0.051(4) 0.001(5) 0.005(4) -0.009(4)
C(61) 0.057(5) 0.080(6) 0.066(5) 0.016(5) -0.004(4) -0.001(4)
C(62) 0.072(5) 0.053(4) 0.051(4) -0.008(4) 0.005(4) -0.001(3)
C(63) 0.064(5) 0.081(6) 0.055(5) -0.009(5) -0.009(4) 0.016(4)
C(64) 0.087(6) 0.065(5) 0.053(4) -0.009(5) 0.004(4) 0.006(4)
C(65) 0.071(5) 0.060(5) 0.067(5) -0.011(5) 0.012(4) -0.002(4)
C(66) 0.063(5) 0.049(4) 0.076(5) 0.002(4) 0.009(4) -0.008(4)
C(67) 0.102(7) 0.051(4) 0.064(5) -0.001(5) -0.011(5) 0.006(4)
C(68) 0.110(8) 0.047(4) 0.099(7) -0.019(5) -0.017(6) 0.004(4)
C(69) 0.077(6) 0.046(4) 0.072(5) 0.005(4) 0.011(4) 0.015(4)
C(70) 0.089(7) 0.101(8) 0.091(7) -0.007(7) -0.018(6) 0.002(6)
C(71) 0.108(8) 0.107(8) 0.093(8) -0.020(8) -0.024(7) 0.011(6)
C(72) 0.074(6) 0.056(5) 0.146(10) 0.007(5) 0.012(7) 0.019(6)

loop_
_atom_type_symbol
_atom_type_description
_atom_type_scat_dispersion_real
_atom_type_scat_dispersion_imag
_atom_type_scat_source
C C 0.018 0.009
;
International Tables for Crystallography
(1992, Vol. C, Tables 4.2.6.8 and 6.1.1.4)
;
H H 0.000 0.000
;
International Tables for Crystallography
(1992, Vol. C, Table 6.1.1.4)
;
O O 0.049 0.032
;
International Tables for Crystallography
(1992, Vol. C, Tables 4.2.6.8 and 6.1.1.4)
;
N N 0.031 0.018
;
International Tables for Crystallography
(1992, Vol. C, Tables 4.2.6.8 and 6.1.1.4)
;
Cl Cl 0.364 0.702
;
International Tables for Crystallography
(1992, Vol. C, Tables 4.2.6.8 and 6.1.1.4)
;

loop_
_geom_angle_atom_site_label_1
_geom_angle_atom_site_label_2
_geom_angle_atom_site_label_3
_geom_angle
_geom_angle_publ_flag
C(5) O(3) C(24) 119.8(5) yes
C(23) O(6) C(49) 120.6(6) yes
C(26) O(7) C(38) 120.9(6) yes
C(1) N(2) C(24) 120.7(6) yes
C(22) N(3) C(23) 119.9(6) yes
C(20) N(14) C(26) 120.8(6) yes
N(2) C(1) C(39) 111.9(6) yes
N(2) C(1) C(41) 110.5(6) yes
C(39) C(1) C(41) 112.6(6) yes
C(22) C(2) C(25) 107.1(6) yes
C(22) C(2) C(27) 111.1(5) yes
C(22) C(2) C(33) 112.7(5) yes
C(25) C(2) C(27) 107.3(6) yes
C(25) C(2) C(33) 102.4(5) yes
C(27) C(2) C(33) 115.5(6) yes
C(20) C(3) C(30) 113.3(6) yes
C(20) C(3) C(52) 108.0(6) yes
C(20) C(3) C(64) 111.6(6) yes
C(30) C(3) C(52) 108.8(6) yes
C(30) C(3) C(64) 113.3(6) yes
C(52) C(3) C(64) 101.1(6) yes
O(3) C(5) C(4) 108.9(6) yes
O(3) C(5) C(45) 109.7(6) yes
O(3) C(5) C(59) 101.2(5) yes
C(4) C(5) C(45) 113.5(6) yes
C(4) C(5) C(59) 111.9(7) yes
C(45) C(5) C(59) 110.9(7) yes
C(22) C(19) C(29) 123.0(6) yes
C(22) C(19) C(37) 120.9(6) yes
C(29) C(19) C(37) 116.1(6) yes
N(14) C(20) C(3) 113.1(6) yes
N(14) C(20) C(35) 113.0(6) yes
C(3) C(20) C(35) 114.6(6) yes
N(3) C(22) C(2) 113.5(5) yes
N(3) C(22) C(19) 109.8(5) yes
C(2) C(22) C(19) 112.1(6) yes
O(1) C(23) O(6) 126.0(7) yes
O(1) C(23) N(3) 125.3(7) yes
O(6) C(23) N(3) 108.6(6) yes
O(3) C(24) O(4) 127.4(7) yes
O(3) C(24) N(2) 108.3(6) yes
O(4) C(24) N(2) 124.3(7) yes
O(8) C(25) C(2) 125.5(7) yes
O(8) C(25) C(48) 126.5(8) yes
C(2) C(25) C(48) 107.9(6) yes
O(7) C(26) O(10) 124.2(7) yes
O(7) C(26) N(14) 111.3(6) yes
O(10) C(26) N(14) 124.5(7) yes
N(4) C(27) C(2) 177.4(8) yes
C(37) C(28) C(61) 120.3(8) yes
Cl(1) C(29) C(19) 120.6(6) yes
Cl(1) C(29) C(60) 116.4(6) yes
C(19) C(29) C(60) 123.0(7) yes
N(18) C(30) C(3) 176.2(8) yes
C(2) C(33) C(57) 106.1(7) yes
C(47) C(34) C(64) 103.1(7) yes
C(20) C(35) C(46) 121.0(7) yes
C(20) C(35) C(62) 120.5(7) yes
C(46) C(35) C(62) 118.5(8) yes
C(19) C(37) C(28) 121.6(7) yes
O(7) C(38) C(67) 103.3(6) yes
O(7) C(38) C(68) 110.4(7) yes
O(7) C(38) C(70) 110.4(7) yes
C(67) C(38) C(68) 110.1(7) yes
C(67) C(38) C(70) 110.7(8) yes
C(68) C(38) C(70) 111.6(7) yes
C(1) C(39) C(40) 107.7(6) yes
C(1) C(39) C(42) 111.7(6) yes
C(1) C(39) C(65) 112.3(6) yes
C(40) C(39) C(42) 109.1(6) yes
C(40) C(39) C(65) 102.6(6) yes
C(42) C(39) C(65) 112.8(7) yes
O(9) C(40) C(39) 123.3(7) yes
O(9) C(40) C(69) 128.5(7) yes
C(39) C(40) C(69) 108.1(6) yes
C(1) C(41) C(43) 120.4(7) yes
C(1) C(41) C(66) 121.6(7) yes
C(43) C(41) C(66) 118.0(6) yes
N(1) C(42) C(39) 178.7(9) yes
C(41) C(43) C(50) 120.7(8) yes
C(62) C(44) C(63) 119.3(8) yes
Cl(2) C(46) C(35) 121.5(6) yes
Cl(2) C(46) C(56) 118.0(6) yes
C(35) C(46) C(56) 120.4(8) yes
C(34) C(47) C(52) 105.9(7) yes
C(25) C(48) C(57) 106.3(7) yes
O(6) C(49) C(55) 101.9(7) yes
O(6) C(49) C(71) 108.9(7) yes
O(6) C(49) C(72) 109.3(7) yes
C(55) C(49) C(71) 111.2(8) yes
C(55) C(49) C(72) 111.4(8) yes
C(71) C(49) C(72) 113.4(8) yes
C(43) C(50) C(58) 120.6(8) yes
C(58) C(51) C(66) 118.2(8) yes
O(2) C(52) C(3) 123.3(7) yes
O(2) C(52) C(47) 127.3(9) yes
C(3) C(52) C(47) 109.2(7) yes
C(65) C(54) C(69) 106.5(7) yes
C(46) C(56) C(63) 119.2(8) yes
C(33) C(57) C(48) 103.6(6) yes
C(50) C(58) C(51) 120.3(8) yes
C(29) C(60) C(61) 118.9(8) yes
C(28) C(61) C(60) 119.9(8) yes
C(35) C(62) C(44) 121.1(7) yes
C(44) C(63) C(56) 121.4(9) yes
C(3) C(64) C(34) 105.4(7) yes
C(39) C(65) C(54) 103.5(6) yes
Cl(3) C(66) C(41) 121.7(6) yes
Cl(3) C(66) C(51) 116.1(7) yes
C(41) C(66) C(51) 122.1(8) yes
C(40) C(69) C(54) 106.3(6) yes
C(1) N(2) H(61) 119.5 no
C(24) N(2) H(61) 119.8 no
C(22) N(3) H(62) 120.1 no
C(23) N(3) H(62) 120.1 no
C(20) N(14) H(34) 111.7 no
C(26) N(14) H(34) 125.7 no
N(2) C(1) H(12) 111.2 no
C(39) C(1) H(12) 93.1 no
C(41) C(1) H(12) 116.6 no
C(5) C(4) H(17) 110.3 no
C(5) C(4) H(18) 109.0 no
C(5) C(4) H(19) 109.1 no
H(17) C(4) H(18) 109.5 no
H(17) C(4) H(19) 109.5 no
H(18) C(4) H(19) 109.5 no
N(14) C(20) H(56) 99.3 no
C(3) C(20) H(56) 98.9 no
C(35) C(20) H(56) 116.3 no
N(3) C(22) H(57) 123.9 no
C(2) C(22) H(57) 110.1 no
C(19) C(22) H(57) 83.5 no
C(37) C(28) H(52) 125.0 no
C(61) C(28) H(52) 113.1 no
C(2) C(33) H(24) 110.3 no
C(2) C(33) H(29) 110.3 no
C(57) C(33) H(24) 110.4 no
C(57) C(33) H(29) 110.2 no
H(24) C(33) H(29) 109.4 no
C(47) C(34) H(1) 111.1 no
C(47) C(34) H(2) 111.3 no
C(64) C(34) H(1) 110.8 no
C(64) C(34) H(2) 110.9 no
H(1) C(34) H(2) 109.5 no
C(19) C(37) H(48) 123.4 no
C(28) C(37) H(48) 114.6 no
C(41) C(43) H(25) 107.4 no
C(50) C(43) H(25) 131.8 no
C(62) C(44) H(30) 120.6 no
C(63) C(44) H(30) 120.1 no
C(5) C(45) H(20) 110.5 no
C(5) C(45) H(21) 108.9 no
C(5) C(45) H(23) 108.9 no
H(20) C(45) H(21) 109.5 no
H(20) C(45) H(23) 109.5 no
H(21) C(45) H(23) 109.5 no
C(34) C(47) H(33) 110.4 no
C(34) C(47) H(38) 110.3 no
C(52) C(47) H(33) 110.5 no
C(52) C(47) H(38) 110.3 no
H(33) C(47) H(38) 109.5 no
C(25) C(48) H(43) 110.0 no
C(25) C(48) H(45) 110.5 no
C(57) C(48) H(43) 110.0 no
C(57) C(48) H(45) 110.5 no
H(43) C(48) H(45) 109.5 no
C(43) C(50) H(54) 119.7 no
C(58) C(50) H(54) 119.7 no
C(58) C(51) H(7) 120.9 no
C(66) C(51) H(7) 120.8 no
C(65) C(54) H(8) 109.8 no
C(65) C(54) H(9) 110.6 no
C(69) C(54) H(8) 109.7 no
C(69) C(54) H(9) 110.8 no
H(8) C(54) H(9) 109.5 no
C(49) C(55) H(14) 109.2 no
C(49) C(55) H(15) 109.6 no
C(49) C(55) H(58) 109.5 no
H(14) C(55) H(15) 109.5 no
H(14) C(55) H(58) 109.5 no
H(15) C(55) H(58) 109.5 no
C(46) C(56) H(32) 120.5 no
C(63) C(56) H(32) 120.3 no
C(33) C(57) H(46) 111.1 no
C(33) C(57) H(47) 110.9 no
C(48) C(57) H(46) 110.5 no
C(48) C(57) H(47) 111.1 no
H(46) C(57) H(47) 109.5 no
C(50) C(58) H(55) 119.9 no
C(51) C(58) H(55) 119.8 no
C(5) C(59) H(35) 110.0 no
C(5) C(59) H(41) 109.0 no
C(5) C(59) H(44) 109.4 no
H(35) C(59) H(41) 109.5 no
H(35) C(59) H(44) 109.5 no
H(41) C(59) H(44) 109.5 no
C(29) C(60) H(28) 123.4 no
C(61) C(60) H(28) 117.6 no
C(28) C(61) H(40) 120.3 no
C(60) C(61) H(40) 119.8 no
C(35) C(62) H(3) 118.2 no
C(44) C(62) H(3) 120.4 no
C(44) C(63) H(31) 119.5 no
C(56) C(63) H(31) 119.0 no
C(3) C(64) H(39) 110.2 no
C(3) C(64) H(53) 110.6 no
C(34) C(64) H(39) 110.4 no
C(34) C(64) H(53) 110.7 no
H(39) C(64) H(53) 109.5 no
C(39) C(65) H(10) 110.9 no
C(39) C(65) H(11) 110.9 no
C(54) C(65) H(10) 111.3 no
C(54) C(65) H(11) 110.7 no
H(10) C(65) H(11) 109.5 no
C(38) C(67) H(4) 109.9 no
C(38) C(67) H(5) 109.1 no
C(38) C(67) H(6) 109.4 no
H(4) C(67) H(5) 109.5 no
H(4) C(67) H(6) 109.5 no
H(5) C(67) H(6) 109.5 no
C(38) C(68) H(36) 109.4 no
C(38) C(68) H(37) 109.9 no
C(38) C(68) H(42) 109.0 no
H(36) C(68) H(37) 109.5 no
H(36) C(68) H(42) 109.5 no
H(37) C(68) H(42) 109.5 no
C(40) C(69) H(22) 110.2 no
C(40) C(69) H(49) 110.2 no
C(54) C(69) H(22) 109.8 no
C(54) C(69) H(49) 110.8 no
H(22) C(69) H(49) 109.5 no
C(38) C(70) H(50) 109.6 no
C(38) C(70) H(51) 109.1 no
C(38) C(70) H(63) 109.7 no
H(50) C(70) H(51) 109.5 no
H(50) C(70) H(63) 109.5 no
H(51) C(70) H(63) 109.5 no
C(49) C(71) H(16) 109.2 no
C(49) C(71) H(27) 109.7 no
C(49) C(71) H(59) 109.6 no
H(16) C(71) H(27) 109.5 no
H(16) C(71) H(59) 109.5 no
H(27) C(71) H(59) 109.5 no
C(49) C(72) H(13) 109.7 no
C(49) C(72) H(26) 109.9 no
C(49) C(72) H(60) 108.9 no
H(13) C(72) H(26) 109.5 no
H(13) C(72) H(60) 109.5 no
H(26) C(72) H(60) 109.5 no

loop_
_geom_bond_atom_site_label_1
_geom_bond_atom_site_label_2
_geom_bond_distance
_geom_bond_publ_flag
Cl(1) C(29) 1.741(8) yes
Cl(2) C(46) 1.719(9) yes
Cl(3) C(66) 1.750(9) yes
O(1) C(23) 1.207(9) yes
O(2) C(52) 1.222(11) yes
O(3) C(5) 1.500(8) yes
O(3) C(24) 1.342(9) yes
O(4) C(24) 1.214(9) yes
O(6) C(23) 1.357(9) yes
O(6) C(49) 1.489(10) yes
O(7) C(26) 1.355(10) yes
O(7) C(38) 1.460(9) yes
O(8) C(25) 1.202(10) yes
O(9) C(40) 1.205(10) yes
O(10) C(26) 1.249(9) yes
N(1) C(42) 1.140(12) yes
N(2) C(1) 1.434(9) yes
N(2) C(24) 1.350(9) yes
N(3) C(22) 1.446(10) yes
N(3) C(23) 1.354(10) yes
N(4) C(27) 1.153(10) yes
N(14) C(20) 1.451(9) yes
N(14) C(26) 1.319(10) yes
N(18) C(30) 1.145(10) yes
C(1) C(39) 1.596(12) yes
C(1) C(41) 1.537(10) yes
C(2) C(22) 1.551(10) yes
C(2) C(25) 1.564(11) yes
C(2) C(27) 1.468(10) yes
C(2) C(33) 1.522(10) yes
C(3) C(20) 1.572(10) yes
C(3) C(30) 1.473(11) yes
C(3) C(52) 1.558(12) yes
C(3) C(64) 1.533(11) yes
C(4) C(5) 1.491(11) yes
C(5) C(45) 1.509(11) yes
C(5) C(59) 1.507(11) yes
C(19) C(22) 1.537(10) yes
C(19) C(29) 1.399(10) yes
C(19) C(37) 1.397(10) yes
C(20) C(35) 1.529(11) yes
C(25) C(48) 1.500(11) yes
C(28) C(37) 1.376(11) yes
C(28) C(61) 1.370(12) yes
C(29) C(60) 1.366(12) yes
C(33) C(57) 1.505(11) yes
C(34) C(47) 1.507(13) yes
C(34) C(64) 1.499(13) yes
C(35) C(46) 1.398(11) yes
C(35) C(62) 1.390(11) yes
C(38) C(67) 1.493(11) yes
C(38) C(68) 1.507(12) yes
C(38) C(70) 1.544(13) yes
C(39) C(40) 1.573(11) yes
C(39) C(42) 1.456(12) yes
C(39) C(65) 1.542(11) yes
C(40) C(69) 1.489(12) yes
C(41) C(43) 1.407(11) yes
C(41) C(66) 1.366(12) yes
C(43) C(50) 1.380(11) yes
C(44) C(62) 1.399(13) yes
C(44) C(63) 1.372(13) yes
C(46) C(56) 1.409(14) yes
C(47) C(52) 1.466(12) yes
C(48) C(57) 1.562(12) yes
C(49) C(55) 1.490(13) yes
C(49) C(71) 1.501(14) yes
C(49) C(72) 1.502(13) yes
C(50) C(58) 1.362(13) yes
C(51) C(58) 1.402(13) yes
C(51) C(66) 1.400(12) yes
C(54) C(65) 1.517(12) yes
C(54) C(69) 1.505(12) yes
C(56) C(63) 1.378(13) yes
C(60) C(61) 1.393(13) yes
N(2) H(61) 0.950 no
N(3) H(62) 0.950 no
N(14) H(34) 1.055 no
C(1) H(12) 0.884 no
C(4) H(17) 0.950 no
C(4) H(18) 0.950 no
C(4) H(19) 0.950 no
C(20) H(56) 0.947 no
C(22) H(57) 1.001 no
C(28) H(52) 0.910 no
C(33) H(24) 0.950 no
C(33) H(29) 0.950 no
C(34) H(1) 0.950 no
C(34) H(2) 0.950 no
C(37) H(48) 0.812 no
C(43) H(25) 1.096 no
C(44) H(30) 0.950 no
C(45) H(20) 0.950 no
C(45) H(21) 0.950 no
C(45) H(23) 0.950 no
C(47) H(33) 0.950 no
C(47) H(38) 0.950 no
C(48) H(43) 0.950 no
C(48) H(45) 0.950 no
C(50) H(54) 0.950 no
C(51) H(7) 0.950 no
C(54) H(8) 0.950 no
C(54) H(9) 0.950 no
C(55) H(14) 0.950 no
C(55) H(15) 0.950 no
C(55) H(58) 0.950 no
C(56) H(32) 0.950 no
C(57) H(46) 0.950 no
C(57) H(47) 0.950 no
C(58) H(55) 0.950 no
C(59) H(35) 0.950 no
C(59) H(41) 0.950 no
C(59) H(44) 0.950 no
C(60) H(28) 1.017 no
C(61) H(40) 0.950 no
C(62) H(3) 0.869 no
C(63) H(31) 0.950 no
C(64) H(39) 0.950 no
C(64) H(53) 0.950 no
C(65) H(10) 0.950 no
C(65) H(11) 0.950 no
C(67) H(4) 0.950 no
C(67) H(5) 0.950 no
C(67) H(6) 0.950 no
C(68) H(36) 0.950 no
C(68) H(37) 0.950 no
C(68) H(42) 0.950 no
C(69) H(22) 0.950 no
C(69) H(49) 0.950 no
C(70) H(50) 0.950 no
C(70) H(51) 0.950 no
C(70) H(63) 0.950 no
C(71) H(16) 0.950 no
C(71) H(27) 0.950 no
C(71) H(59) 0.950 no
C(72) H(13) 0.950 no
C(72) H(26) 0.950 no
C(72) H(60) 0.950 no

loop_
_geom_contact_atom_site_label_1
_geom_contact_atom_site_label_2
_geom_contact_distance
_geom_contact_site_symmetry_2
Cl(1) C(4) 3.540(8) 1_545
Cl(1) C(45) 3.534(8) 1_545
Cl(2) O(2) 3.156(6) 3_656
Cl(2) O(8) 3.578(6) 3_756
Cl(2) C(44) 3.551(9) 3_756
Cl(3) O(9) 3.409(6) 2_456
O(2) Cl(2) 3.156(6) 3_646
O(2) C(71) 3.430(13) 1_455
O(3) O(6) 3.401(7) .
O(3) N(3) 3.138(7) .
O(4) C(54) 3.592(11) 2_456
O(4) C(65) 3.456(10) 2_456
O(4) C(69) 3.431(11) 2_456
O(6) O(3) 3.401(7) .
O(6) N(2) 3.334(8) .
O(8) Cl(2) 3.578(6) 3_746
O(8) N(18) 3.463(9) .
O(8) C(44) 3.555(10) .
O(8) C(56) 3.575(10) 3_746
O(8) C(62) 3.460(10) .
O(9) Cl(3) 3.409(6) 2_556
O(10) C(47) 3.551(10) 3_656
N(1) C(28) 3.449(11) 1_655
N(1) C(51) 3.475(12) 2_546
N(1) C(58) 3.503(12) 2_546
N(1) C(61) 3.247(12) 1_655
N(1) C(69) 3.579(12) 2_556
N(2) O(6) 3.334(8) .
N(2) N(3) 3.334(8) .
N(3) O(3) 3.138(7) .
N(3) N(2) 3.334(8) .
N(4) N(14) 3.163(9) .
N(4) N(18) 3.258(10) .
N(4) C(30) 3.456(11) .
N(14) N(4) 3.163(9) .
N(18) O(8) 3.463(9) .
N(18) N(4) 3.258(10) .
N(18) C(2) 3.506(10) .
N(18) C(25) 3.296(11) .
N(18) C(27) 3.095(11) .
N(18) C(33) 3.530(10) .
N(18) C(47) 3.452(11) 3_646
N(18) C(56) 3.492(12) 3_746
C(2) N(18) 3.506(10) .
C(4) Cl(1) 3.540(8) 1_565
C(24) C(37) 3.555(11) .
C(25) N(18) 3.296(11) .
C(27) N(18) 3.095(11) .
C(28) N(1) 3.449(11) 1_455
C(30) N(4) 3.456(11) .
C(33) N(18) 3.530(10) .
C(33) C(68) 3.529(13) 1_545
C(37) C(24) 3.555(11) .
C(44) Cl(2) 3.551(9) 3_746
C(44) O(8) 3.555(10) .
C(44) C(59) 3.411(11) .
C(45) Cl(1) 3.534(8) 1_565
C(47) O(10) 3.551(10) 3_646
C(47) N(18) 3.452(11) 3_656
C(51) N(1) 3.475(12) 2_446
C(51) C(60) 3.497(13) .
C(54) O(4) 3.592(11) 2_556
C(56) O(8) 3.575(10) 3_756
C(56) N(18) 3.492(12) 3_756
C(58) N(1) 3.503(12) 2_446
C(59) C(44) 3.411(11) .
C(59) C(62) 3.533(11) .
C(60) C(51) 3.497(13) .
C(61) N(1) 3.247(12) 1_455
C(62) O(8) 3.460(10) .
C(62) C(59) 3.533(11) .
C(65) O(4) 3.456(10) 2_556
C(68) C(33) 3.529(13) 1_565
C(69) O(4) 3.431(11) 2_556
C(69) N(1) 3.579(12) 2_456
C(71) O(2) 3.430(13) 1_655
Cl(1) H(18) 2.611 1_545
Cl(1) H(20) 3.054 1_545
Cl(1) H(21) 3.242 1_545
Cl(1) H(42) 3.325 1_545
Cl(2) H(30) 3.041 3_756
Cl(2) H(33) 3.106 3_656
Cl(2) H(46) 3.283 1_565
Cl(3) H(49) 3.317 2_456
Cl(3) H(54) 3.321 2_446
O(1) H(51) 3.597 1_645
O(2) H(16) 3.057 1_455
O(2) H(30) 3.326 1_455
O(2) H(31) 3.255 1_455
O(2) H(59) 3.017 1_455
O(3) H(48) 3.003 .
O(3) H(62) 2.200 .
O(4) H(8) 3.306 2_456
O(4) H(10) 2.721 2_456
O(4) H(49) 2.779 2_456
O(6) H(25) 2.962 .
O(6) H(44) 3.308 .
O(6) H(61) 2.414 .
O(7) H(21) 3.120 .
O(7) H(23) 3.588 .
O(7) H(58) 3.390 1_455
O(8) H(3) 2.844 .
O(8) H(30) 2.979 .
O(8) H(32) 3.254 3_746
O(9) H(9) 2.764 2_556
O(10) H(33) 2.791 3_656
O(10) H(39) 2.897 3_656
N(1) H(7) 2.877 2_546
N(1) H(14) 3.062 .
N(1) H(22) 2.770 2_556
N(1) H(40) 2.587 1_655
N(1) H(52) 3.026 1_655
N(1) H(55) 2.920 2_546
N(2) H(48) 3.451 .
N(2) H(62) 2.694 .
N(3) H(25) 3.439 .
N(3) H(44) 3.544 .
N(3) H(61) 2.668 .
N(4) H(3) 2.970 .
N(4) H(23) 2.943 .
N(4) H(34) 2.158 .
N(4) H(35) 2.913 .
N(4) H(58) 3.043 1_455
N(4) H(59) 3.225 1_455
N(18) H(1) 3.408 3_646
N(18) H(24) 2.845 .
N(18) H(31) 3.125 3_746
N(18) H(32) 2.900 3_746
N(18) H(38) 2.575 3_646
N(18) H(45) 3.345 .
C(4) H(5) 3.541 1_655
C(4) H(50) 3.125 1_655
C(5) H(62) 3.399 .
C(19) H(60) 3.367 1_455
C(23) H(25) 3.213 .
C(23) H(61) 2.939 .
C(24) H(48) 3.136 .
C(24) H(49) 3.560 2_456
C(24) H(62) 2.855 .
C(25) H(3) 3.588 .
C(27) H(3) 3.214 .
C(27) H(34) 3.163 .
C(27) H(35) 3.401 .
C(28) H(14) 3.413 1_455
C(28) H(22) 3.585 2_456
C(28) H(49) 2.973 2_456
C(28) H(60) 2.706 1_455
C(29) H(60) 3.555 1_455
C(30) H(32) 3.175 3_746
C(30) H(38) 3.397 3_646
C(33) H(2) 3.501 3_646
C(33) H(13) 3.494 1_455
C(33) H(33) 3.401 3_646
C(33) H(36) 3.381 1_545
C(33) H(38) 3.482 3_646
C(33) H(42) 3.054 1_545
C(34) H(24) 3.186 3_656
C(34) H(27) 3.191 3_756
C(34) H(36) 3.180 3_646
C(35) H(35) 3.599 .
C(37) H(23) 3.581 .
C(37) H(60) 2.931 1_455
C(40) H(9) 3.405 2_556
C(42) H(7) 3.341 2_546
C(42) H(14) 3.478 .
C(42) H(22) 3.182 2_556
C(42) H(55) 3.387 2_546
C(43) H(7) 3.265 2_546
C(44) H(35) 3.079 .
C(44) H(41) 3.219 .
C(44) H(44) 3.374 .
C(44) H(45) 3.434 3_756
C(45) H(4) 3.412 .
C(45) H(8) 3.462 2_456
C(45) H(10) 3.538 2_456
C(46) H(45) 3.467 3_756
C(47) H(24) 2.995 3_656
C(47) H(36) 3.560 3_646
C(47) H(46) 3.225 3_656
C(48) H(53) 3.564 3_746
C(50) H(7) 3.311 2_546
C(51) H(28) 3.494 .
C(51) H(28) 3.541 2_546
C(51) H(40) 2.864 2_546
C(54) H(20) 3.567 2_556
C(54) H(52) 3.297 2_556
C(55) H(6) 2.902 1_655
C(56) H(45) 3.003 3_756
C(57) H(33) 3.257 3_646
C(57) H(42) 3.093 1_545
C(58) H(40) 2.881 2_546
C(59) H(3) 3.475 .
C(59) H(30) 3.335 .
C(59) H(50) 3.073 1_655
C(59) H(62) 3.377 .
C(60) H(60) 3.438 1_455
C(61) H(60) 2.985 1_455
C(62) H(32) 3.366 3_746
C(62) H(35) 2.861 .
C(62) H(41) 3.522 .
C(63) H(38) 3.568 1_655
C(63) H(41) 3.577 .
C(63) H(45) 2.985 3_756
C(63) H(63) 3.510 1_655
C(65) H(20) 3.331 2_556
C(65) H(28) 3.579 2_546
C(66) H(28) 3.498 2_546
C(67) H(8) 3.496 2_456
C(67) H(15) 3.310 1_455
C(67) H(17) 3.468 1_455
C(67) H(58) 3.550 1_455
C(68) H(2) 3.312 3_656
C(68) H(13) 3.297 1_465
C(68) H(29) 2.860 1_565
C(68) H(46) 3.557 1_565
C(69) H(52) 2.764 2_556
C(70) H(17) 3.034 1_455
C(70) H(41) 3.183 1_455
C(71) H(1) 3.401 3_746
C(71) H(2) 3.428 3_746
C(72) H(29) 3.591 1_655
C(72) H(37) 3.302 1_645
H(1) N(18) 3.408 3_656
H(1) C(71) 3.401 3_756
H(1) H(24) 3.426 3_656
H(1) H(27) 2.824 3_756
H(1) H(59) 3.144 3_756
H(2) C(33) 3.501 3_656
H(2) C(68) 3.312 3_646
H(2) C(71) 3.428 3_756
H(2) H(13) 3.036 3_756
H(2) H(24) 2.729 3_656
H(2) H(27) 2.756 3_756
H(2) H(29) 3.506 3_656
H(2) H(36) 2.411 3_646
H(2) H(37) 3.561 3_646
H(2) H(59) 3.261 3_756
H(3) O(8) 2.844 .
H(3) N(4) 2.970 .
H(3) C(25) 3.588 .
H(3) C(27) 3.214 .
H(3) C(59) 3.475 .
H(3) H(32) 3.165 3_746
H(3) H(35) 2.688 .
H(4) C(45) 3.412 .
H(4) H(8) 3.170 2_456
H(4) H(11) 3.286 2_456
H(4) H(20) 3.054 .
H(4) H(21) 3.160 .
H(4) H(23) 3.478 .
H(5) C(4) 3.541 1_455
H(5) H(15) 3.417 1_455
H(5) H(17) 2.707 1_455
H(6) C(55) 2.902 1_455
H(6) H(8) 3.043 2_456
H(6) H(14) 3.115 1_455
H(6) H(15) 2.517 1_455
H(6) H(17) 3.595 1_455
H(6) H(21) 3.554 .
H(6) H(23) 3.372 .
H(6) H(58) 2.623 1_455
H(7) N(1) 2.877 2_446
H(7) C(42) 3.341 2_446
H(7) C(43) 3.265 2_446
H(7) C(50) 3.311 2_446
H(7) H(25) 3.299 2_446
H(7) H(28) 3.384 .
H(7) H(40) 2.804 2_546
H(7) H(54) 3.350 2_446
H(8) O(4) 3.306 2_556
H(8) C(45) 3.462 2_556
H(8) C(67) 3.496 2_556
H(8) H(4) 3.170 2_556
H(8) H(6) 3.043 2_556
H(8) H(14) 3.453 2_456
H(8) H(20) 2.928 2_556
H(8) H(23) 3.110 2_556
H(8) H(52) 2.876 2_556
H(9) O(9) 2.764 2_456
H(9) C(40) 3.405 2_456
H(10) O(4) 2.721 2_556
H(10) C(45) 3.538 2_556
H(10) H(20) 2.637 2_556
H(10) H(28) 3.538 2_546
H(10) H(55) 3.513 2_546
H(11) H(4) 3.286 2_556
H(11) H(20) 3.542 2_556
H(11) H(28) 2.818 2_546
H(12) H(49) 3.190 2_456
H(13) C(33) 3.494 1_655
H(13) C(68) 3.297 1_645
H(13) H(2) 3.036 3_746
H(13) H(24) 3.249 1_655
H(13) H(29) 2.928 1_655
H(13) H(36) 3.080 1_645
H(13) H(37) 2.689 1_645
H(14) N(1) 3.062 .
H(14) C(28) 3.413 1_655
H(14) C(42) 3.478 .
H(14) H(6) 3.115 1_655
H(14) H(8) 3.453 2_556
H(14) H(52) 3.178 1_655
H(14) H(61) 3.348 .
H(15) C(67) 3.310 1_655
H(15) H(5) 3.417 1_655
H(15) H(6) 2.517 1_655
H(15) H(17) 3.547 .
H(15) H(44) 3.033 .
H(15) H(50) 3.173 1_655
H(15) H(61) 3.467 .
H(16) O(2) 3.057 1_655
H(16) H(30) 3.062 .
H(16) H(44) 3.113 .
H(17) C(67) 3.468 1_655
H(17) C(70) 3.034 1_655
H(17) H(5) 2.707 1_655
H(17) H(6) 3.595 1_655
H(17) H(15) 3.547 .
H(17) H(50) 2.220 1_655
H(17) H(51) 3.101 1_655
H(18) Cl(1) 2.611 1_565
H(18) H(50) 3.511 1_655
H(18) H(54) 3.406 1_565
H(20) Cl(1) 3.054 1_565
H(20) C(54) 3.567 2_456
H(20) C(65) 3.331 2_456
H(20) H(4) 3.054 .
H(20) H(8) 2.928 2_456
H(20) H(10) 2.637 2_456
H(20) H(11) 3.542 2_456
H(21) Cl(1) 3.242 1_565
H(21) O(7) 3.120 .
H(21) H(4) 3.160 .
H(21) H(6) 3.554 .
H(21) H(34) 3.201 .
H(21) H(42) 3.160 .
H(22) N(1) 2.770 2_456
H(22) C(28) 3.585 2_556
H(22) C(42) 3.182 2_456
H(22) H(40) 3.568 2_556
H(22) H(52) 2.730 2_556
H(22) H(55) 3.490 1_565
H(23) O(7) 3.588 .
H(23) N(4) 2.943 .
H(23) C(37) 3.581 .
H(23) H(4) 3.478 .
H(23) H(6) 3.372 .
H(23) H(8) 3.110 2_456
H(23) H(34) 3.395 .
H(23) H(48) 2.793 .
H(23) H(58) 3.555 1_455
H(24) N(18) 2.845 .
H(24) C(34) 3.186 3_646
H(24) C(47) 2.995 3_646
H(24) H(1) 3.426 3_646
H(24) H(2) 2.729 3_646
H(24) H(13) 3.249 1_455
H(24) H(33) 2.804 3_646
H(24) H(36) 3.210 1_545
H(24) H(38) 2.676 3_646
H(24) H(42) 3.324 1_545
H(24) H(59) 3.590 1_455
H(25) O(6) 2.962 .
H(25) N(3) 3.439 .
H(25) C(23) 3.213 .
H(25) H(7) 3.299 2_546
H(25) H(26) 2.997 .
H(25) H(62) 3.485 .
H(26) H(25) 2.997 .
H(26) H(37) 3.175 1_645
H(27) C(34) 3.191 3_746
H(27) H(1) 2.824 3_746
H(27) H(2) 2.756 3_746
H(28) C(51) 3.494 .
H(28) C(51) 3.541 2_446
H(28) C(65) 3.579 2_446
H(28) C(66) 3.498 2_446
H(28) H(7) 3.384 .
H(28) H(10) 3.538 2_446
H(28) H(11) 2.818 2_446
H(29) C(68) 2.860 1_545
H(29) C(72) 3.591 1_455
H(29) H(2) 3.506 3_646
H(29) H(13) 2.928 1_455
H(29) H(36) 2.888 1_545
H(29) H(37) 2.785 1_545
H(29) H(42) 2.436 1_545
H(29) H(60) 3.385 1_455
H(30) Cl(2) 3.041 3_746
H(30) O(2) 3.326 1_655
H(30) O(8) 2.979 .
H(30) C(59) 3.335 .
H(30) H(16) 3.062 .
H(30) H(35) 3.125 .
H(30) H(41) 3.291 .
H(30) H(44) 3.036 .
H(31) O(2) 3.255 1_655
H(31) N(18) 3.125 3_756
H(31) H(38) 2.869 1_655
H(31) H(39) 3.504 3_756
H(31) H(45) 3.219 3_756
H(31) H(63) 2.946 1_655
H(32) O(8) 3.254 3_756
H(32) N(18) 2.900 3_756
H(32) C(30) 3.175 3_756
H(32) C(62) 3.366 3_756
H(32) H(3) 3.165 3_756
H(32) H(39) 3.478 3_756
H(32) H(45) 3.252 3_756
H(32) H(53) 3.571 3_756
H(33) Cl(2) 3.106 3_646
H(33) O(10) 2.791 3_646
H(33) C(33) 3.401 3_656
H(33) C(57) 3.257 3_656
H(33) H(24) 2.804 3_656
H(33) H(36) 3.004 3_646
H(33) H(46) 2.497 3_656
H(34) N(4) 2.158 .
H(34) C(27) 3.163 .
H(34) H(21) 3.201 .
H(34) H(23) 3.395 .
H(34) H(35) 2.896 .
H(35) N(4) 2.913 .
H(35) C(27) 3.401 .
H(35) C(35) 3.599 .
H(35) C(44) 3.079 .
H(35) C(62) 2.861 .
H(35) H(3) 2.688 .
H(35) H(30) 3.125 .
H(35) H(34) 2.896 .
H(35) H(62) 3.363 .
H(36) C(33) 3.381 1_565
H(36) C(34) 3.180 3_656
H(36) C(47) 3.560 3_656
H(36) H(2) 2.411 3_656
H(36) H(13) 3.080 1_465
H(36) H(24) 3.210 1_565
H(36) H(29) 2.888 1_565
H(36) H(33) 3.004 3_656
H(36) H(39) 3.107 3_656
H(36) H(46) 3.367 1_565
H(37) C(72) 3.302 1_465
H(37) H(2) 3.561 3_656
H(37) H(13) 2.689 1_465
H(37) H(26) 3.175 1_465
H(37) H(29) 2.785 1_565
H(37) H(60) 3.586 1_465
H(38) N(18) 2.575 3_656
H(38) C(30) 3.397 3_656
H(38) C(33) 3.482 3_656
H(38) C(63) 3.568 1_455
H(38) H(24) 2.676 3_656
H(38) H(31) 2.869 1_455
H(38) H(45) 3.283 3_656
H(38) H(46) 3.141 3_656
H(39) O(10) 2.897 3_646
H(39) H(31) 3.504 3_746
H(39) H(32) 3.478 3_746
H(39) H(36) 3.107 3_646
H(39) H(51) 3.299 3_646
H(39) H(63) 3.082 3_646
H(40) N(1) 2.587 1_455
H(40) C(51) 2.864 2_446
H(40) C(58) 2.881 2_446
H(40) H(7) 2.804 2_446
H(40) H(22) 3.568 2_456
H(40) H(55) 2.825 2_446
H(40) H(60) 3.400 1_455
H(41) C(44) 3.219 .
H(41) C(62) 3.522 .
H(41) C(63) 3.577 .
H(41) C(70) 3.183 1_655
H(41) H(30) 3.291 .
H(41) H(50) 2.499 1_655
H(41) H(51) 3.332 1_655
H(41) H(63) 3.269 1_655
H(42) Cl(1) 3.325 1_565
H(42) C(33) 3.054 1_565
H(42) C(57) 3.093 1_565
H(42) H(21) 3.160 .
H(42) H(24) 3.324 1_565
H(42) H(29) 2.436 1_565
H(42) H(46) 2.879 1_565
H(42) H(47) 2.945 1_565
H(43) H(53) 2.850 3_746
H(44) O(6) 3.308 .
H(44) N(3) 3.544 .
H(44) C(44) 3.374 .
H(44) H(15) 3.033 .
H(44) H(16) 3.113 .
H(44) H(30) 3.036 .
H(44) H(50) 2.907 1_655
H(44) H(62) 2.922 .
H(45) N(18) 3.345 .
H(45) C(44) 3.434 3_746
H(45) C(46) 3.467 3_746
H(45) C(56) 3.003 3_746
H(45) C(63) 2.985 3_746
H(45) H(31) 3.219 3_746
H(45) H(32) 3.252 3_746
H(45) H(38) 3.283 3_646
H(45) H(53) 3.512 3_746
H(46) Cl(2) 3.283 1_545
H(46) C(47) 3.225 3_646
H(46) C(68) 3.557 1_545
H(46) H(33) 2.497 3_646
H(46) H(36) 3.367 1_545
H(46) H(38) 3.141 3_646
H(46) H(42) 2.879 1_545
H(47) H(42) 2.945 1_545
H(48) O(3) 3.003 .
H(48) N(2) 3.451 .
H(48) C(24) 3.136 .
H(48) H(23) 2.793 .
H(48) H(58) 3.461 1_455
H(48) H(60) 3.174 1_455
H(48) H(61) 3.571 .
H(49) Cl(3) 3.317 2_556
H(49) O(4) 2.779 2_556
H(49) C(24) 3.560 2_556
H(49) C(28) 2.973 2_556
H(49) H(12) 3.190 2_556
H(49) H(52) 2.159 2_556
H(50) C(4) 3.125 1_455
H(50) C(59) 3.073 1_455
H(50) H(15) 3.173 1_455
H(50) H(17) 2.220 1_455
H(50) H(18) 3.511 1_455
H(50) H(41) 2.499 1_455
H(50) H(44) 2.907 1_455
H(51) O(1) 3.597 1_465
H(51) H(17) 3.101 1_455
H(51) H(39) 3.299 3_656
H(51) H(41) 3.332 1_455
H(52) N(1) 3.026 1_455
H(52) C(54) 3.297 2_456
H(52) C(69) 2.764 2_456
H(52) H(8) 2.876 2_456
H(52) H(14) 3.178 1_455
H(52) H(22) 2.730 2_456
H(52) H(49) 2.159 2_456
H(52) H(60) 3.133 1_455
H(53) C(48) 3.564 3_756
H(53) H(32) 3.571 3_746
H(53) H(43) 2.850 3_756
H(53) H(45) 3.512 3_756
H(54) Cl(3) 3.321 2_546
H(54) H(7) 3.350 2_546
H(54) H(18) 3.406 1_545
H(55) N(1) 2.920 2_446
H(55) C(42) 3.387 2_446
H(55) H(10) 3.513 2_446
H(55) H(22) 3.490 1_545
H(55) H(40) 2.825 2_546
H(58) O(7) 3.390 1_655
H(58) N(4) 3.043 1_655
H(58) C(67) 3.550 1_655
H(58) H(6) 2.623 1_655
H(58) H(23) 3.555 1_655
H(58) H(48) 3.461 1_655
H(59) O(2) 3.017 1_655
H(59) N(4) 3.225 1_655
H(59) H(1) 3.144 3_746
H(59) H(2) 3.261 3_746
H(59) H(24) 3.590 1_655
H(60) C(19) 3.367 1_655
H(60) C(28) 2.706 1_655
H(60) C(29) 3.555 1_655
H(60) C(37) 2.931 1_655
H(60) C(60) 3.438 1_655
H(60) C(61) 2.985 1_655
H(60) H(29) 3.385 1_655
H(60) H(37) 3.586 1_645
H(60) H(40) 3.400 1_655
H(60) H(48) 3.174 1_655
H(60) H(52) 3.133 1_655
H(61) O(6) 2.414 .
H(61) N(3) 2.668 .
H(61) C(23) 2.939 .
H(61) H(14) 3.348 .
H(61) H(15) 3.467 .
H(61) H(48) 3.571 .
H(61) H(62) 2.174 .
H(62) O(3) 2.200 .
H(62) N(2) 2.694 .
H(62) C(5) 3.399 .
H(62) C(24) 2.855 .
H(62) C(59) 3.377 .
H(62) H(25) 3.485 .
H(62) H(35) 3.363 .
H(62) H(44) 2.922 .
H(62) H(61) 2.174 .
H(63) C(63) 3.510 1_455
H(63) H(31) 2.946 1_455
H(63) H(39) 3.082 3_656
H(63) H(41) 3.269 1_455

loop_
_geom_torsion_atom_site_label_1
_geom_torsion_atom_site_label_2
_geom_torsion_atom_site_label_3
_geom_torsion_atom_site_label_4
_geom_torsion
C(5) O(3) C(24) O(4) -21.9(11)
C(5) O(3) C(24) N(2) 159.5(6)
C(24) O(3) C(5) C(4) -54.7(8)
C(24) O(3) C(5) C(45) 70.1(8)
C(24) O(3) C(5) C(59) -172.7(6)
C(23) O(6) C(49) C(55) -176.1(7)
C(23) O(6) C(49) C(71) -58.5(9)
C(23) O(6) C(49) C(72) 66.0(9)
C(49) O(6) C(23) O(1) -22.4(11)
C(49) O(6) C(23) N(3) 161.3(6)
C(26) O(7) C(38) C(67) 176.8(7)
C(26) O(7) C(38) C(68) 59.1(9)
C(26) O(7) C(38) C(70) -64.8(9)
C(38) O(7) C(26) O(10) 6.0(11)
C(38) O(7) C(26) N(14) -176.7(6)
C(1) N(2) C(24) O(3) 177.0(6)
C(1) N(2) C(24) O(4) -1.6(11)
C(24) N(2) C(1) C(39) 98.3(8)
C(24) N(2) C(1) C(41) -135.4(7)
C(22) N(3) C(23) O(1) -1.9(12)
C(22) N(3) C(23) O(6) 174.5(6)
C(23) N(3) C(22) C(2) 99.8(7)
C(23) N(3) C(22) C(19) -133.8(6)
C(20) N(14) C(26) O(7) 174.9(6)
C(20) N(14) C(26) O(10) -7.8(12)
C(26) N(14) C(20) C(3) 114.0(7)
C(26) N(14) C(20) C(35) -113.8(8)
N(2) C(1) C(39) C(40) -51.4(8)
N(2) C(1) C(39) C(42) 68.4(8)
N(2) C(1) C(39) C(65) -163.7(6)
N(2) C(1) C(41) C(43) -46.8(10)
N(2) C(1) C(41) C(66) 132.0(8)
C(39) C(1) C(41) C(43) 79.1(9)
C(39) C(1) C(41) C(66) -102.1(9)
C(41) C(1) C(39) C(40) -176.5(6)
C(41) C(1) C(39) C(42) -56.7(8)
C(41) C(1) C(39) C(65) 71.2(8)
C(22) C(2) C(25) O(8) 85.8(9)
C(22) C(2) C(25) C(48) -97.7(7)
C(25) C(2) C(22) N(3) -55.3(7)
C(25) C(2) C(22) C(19) 179.6(5)
C(22) C(2) C(27) N(4) 73(16)
C(27) C(2) C(22) N(3) 61.6(8)
C(27) C(2) C(22) C(19) -63.6(7)
C(22) C(2) C(33) C(57) 79.1(7)
C(33) C(2) C(22) N(3) -167.1(6)
C(33) C(2) C(22) C(19) 67.8(7)
C(25) C(2) C(27) N(4) -170(16)
C(27) C(2) C(25) O(8) -33.4(11)
C(27) C(2) C(25) C(48) 143.0(7)
C(25) C(2) C(33) C(57) -35.6(7)
C(33) C(2) C(25) O(8) -155.4(8)
C(33) C(2) C(25) C(48) 21.0(8)
C(27) C(2) C(33) C(57) -151.8(6)
C(33) C(2) C(27) N(4) -57(17)
C(20) C(3) C(30) N(18) 119(14)
C(30) C(3) C(20) N(14) 62.6(8)
C(30) C(3) C(20) C(35) -68.9(8)
C(20) C(3) C(52) O(2) 76.7(9)
C(20) C(3) C(52) C(47) -105.9(7)
C(52) C(3) C(20) N(14) -57.9(8)
C(52) C(3) C(20) C(35) 170.6(6)
C(20) C(3) C(64) C(34) 83.2(8)
C(64) C(3) C(20) N(14) -168.1(6)
C(64) C(3) C(20) C(35) 60.4(8)
C(30) C(3) C(52) O(2) -46.6(10)
C(30) C(3) C(52) C(47) 130.8(7)
C(52) C(3) C(30) N(18) -121(14)
C(30) C(3) C(64) C(34) -147.5(7)
C(64) C(3) C(30) N(18) -9(12)
C(52) C(3) C(64) C(34) -31.3(8)
C(64) C(3) C(52) O(2) -166.1(7)
C(64) C(3) C(52) C(47) 11.3(8)
C(22) C(19) C(29) Cl(1) -1.2(11)
C(22) C(19) C(29) C(60) -178.3(7)
C(29) C(19) C(22) N(3) 127.1(7)
C(29) C(19) C(22) C(2) -105.7(8)
C(22) C(19) C(37) C(28) -178.5(7)
C(37) C(19) C(22) N(3) -52.5(9)
C(37) C(19) C(22) C(2) 74.7(8)
C(29) C(19) C(37) C(28) 1.8(11)
C(37) C(19) C(29) Cl(1) 178.4(6)
C(37) C(19) C(29) C(60) 1.3(12)
N(14) C(20) C(35) C(46) 111.4(7)
N(14) C(20) C(35) C(62) -66.8(9)
C(3) C(20) C(35) C(46) -117.0(7)
C(3) C(20) C(35) C(62) 64.7(9)
O(8) C(25) C(48) C(57) 177.0(8)
C(2) C(25) C(48) C(57) 0.6(9)
C(37) C(28) C(61) C(60) 0.0(12)
C(61) C(28) C(37) C(19) -2.5(12)
Cl(1) C(29) C(60) C(61) 179.1(6)
C(19) C(29) C(60) C(61) -3.7(13)
C(2) C(33) C(57) C(48) 36.4(7)
C(47) C(34) C(64) C(3) 40.1(8)
C(64) C(34) C(47) C(52) -32.2(8)
C(20) C(35) C(46) Cl(2) 2.9(10)
C(20) C(35) C(46) C(56) -176.9(7)
C(20) C(35) C(62) C(44) 177.3(7)
C(46) C(35) C(62) C(44) -1.0(11)
C(62) C(35) C(46) Cl(2) -178.8(6)
C(62) C(35) C(46) C(56) 1.4(11)
C(1) C(39) C(40) O(9) 83.2(10)
C(1) C(39) C(40) C(69) -99.9(7)
C(1) C(39) C(42) N(1) -161(30)
C(1) C(39) C(65) C(54) 82.5(7)
C(40) C(39) C(42) N(1) -42(40)
C(42) C(39) C(40) O(9) -38.3(11)
C(42) C(39) C(40) C(69) 138.7(7)
C(40) C(39) C(65) C(54) -32.9(8)
C(65) C(39) C(40) O(9) -158.1(8)
C(65) C(39) C(40) C(69) 18.8(9)
C(42) C(39) C(65) C(54) -150.1(7)
C(65) C(39) C(42) N(1) 71(40)
O(9) C(40) C(69) C(54) 179.6(6)
C(39) C(40) C(69) C(54) 2.9(9)
C(1) C(41) C(43) C(50) 176.4(8)
C(1) C(41) C(66) Cl(3) 0.7(11)
C(1) C(41) C(66) C(51) -176.8(8)
C(43) C(41) C(66) Cl(3) 179.5(6)
C(43) C(41) C(66) C(51) 1.9(13)
C(66) C(41) C(43) C(50) -2.4(13)
C(41) C(43) C(50) C(58) 1.8(14)
C(62) C(44) C(63) C(56) 0.0(11)
C(63) C(44) C(62) C(35) 0.3(9)
Cl(2) C(46) C(56) C(63) 179.1(6)
C(35) C(46) C(56) C(63) -1.1(12)
C(34) C(47) C(52) O(2) -170.0(8)
C(34) C(47) C(52) C(3) 12.7(9)
C(25) C(48) C(57) C(33) -22.3(8)
C(43) C(50) C(58) C(51) -0.7(14)
C(58) C(51) C(66) Cl(3) -178.5(7)
C(58) C(51) C(66) C(41) -0.8(14)
C(66) C(51) C(58) C(50) 0.1(11)
C(65) C(54) C(69) C(40) -24.3(9)
C(69) C(54) C(65) C(39) 36.2(9)
C(46) C(56) C(63) C(44) 0.4(10)
C(29) C(60) C(61) C(28) 3.0(13)
